data_7103588
loop_
_publ_author_name
'Ntaganda, Rukundo'
'Dhudshia, Bhartesh'
'Macdonald, Charles L B'
'Thadani, Avinash N'

_publ_section_title
;
 Cross-coupling of aryl/heteroaryl bromides with ammonia using a
 copper-carbene catalyst.
;
_journal_issue 46
_journal_name_full 'Chemical communications (Cambridge, England)'
_journal_page_first 6200
_journal_page_last 6202
_journal_paper_doi 10.1039/b815757j
_journal_year 2008
_chemical_formula_moiety 'C24 H32 Cl1 Cu1 N2'
_chemical_formula_sum 'C24 H32 Cl Cu N2'
_chemical_formula_weight 447.51
_space_group_IT_number 2
_symmetry_cell_setting triclinic
_symmetry_space_group_name_Hall '-P 1'
_symmetry_space_group_name_H-M 'P -1'
_atom_sites_solution_hydrogens geom
_atom_sites_solution_primary direct
_atom_sites_solution_secondary difmap
_cell_angle_alpha 81.078(2)
_cell_angle_beta 85.418(2)
_cell_angle_gamma 64.894(2)
_cell_formula_units_Z 2
_cell_length_a 9.3700(17)
_cell_length_b 9.4399(17)
_cell_length_c 14.913(3)
_cell_measurement_reflns_used 3251
_cell_measurement_temperature 223(2)
_cell_measurement_theta_max 26.83
_cell_measurement_theta_min 2.40
_cell_volume 1179.9(4)
_computing_cell_refinement 'Bruker SMART'
_computing_data_collection 'Bruker SMART'
_computing_data_reduction 'Bruker SAINT'
_computing_molecular_graphics 'Bruker SHELXTL'
_computing_publication_material 'Bruker SHELXTL'
_computing_structure_refinement 'shelxl-97 (sheldrick, 1997)'
_computing_structure_solution 'Bruker SHELXTL'
_diffrn_ambient_temperature 223(2)
_diffrn_measured_fraction_theta_full 0.965
_diffrn_measured_fraction_theta_max 0.965
_diffrn_measurement_device_type 'CCD area detector'
_diffrn_measurement_method 'phi and omega scans'
_diffrn_radiation_monochromator graphite
_diffrn_radiation_source 'fine-focus sealed tube'
_diffrn_radiation_type mok\a
_diffrn_radiation_wavelength 0.71073
_diffrn_reflns_av_R_equivalents 0.0604
_diffrn_reflns_av_sigmaI/netI 0.0899
_diffrn_reflns_limit_h_max 11
_diffrn_reflns_limit_h_min -11
_diffrn_reflns_limit_k_max 12
_diffrn_reflns_limit_k_min -12
_diffrn_reflns_limit_l_max 19
_diffrn_reflns_limit_l_min -19
_diffrn_reflns_number 13374
_diffrn_reflns_theta_full 27.50
_diffrn_reflns_theta_max 27.50
_diffrn_reflns_theta_min 1.38
_exptl_absorpt_coefficient_mu 1.050
_exptl_absorpt_correction_T_max 0.730
_exptl_absorpt_correction_T_min 0.547
_exptl_absorpt_correction_type multi-scan
_exptl_absorpt_process_details 'SADABS; Bruker, 2001'
_exptl_crystal_colour colorless
_exptl_crystal_density_diffrn 1.260
_exptl_crystal_density_method 'not measured'
_exptl_crystal_description prism
_exptl_crystal_F_000 472
_exptl_crystal_size_max 0.40
_exptl_crystal_size_mid 0.40
_exptl_crystal_size_min 0.30
_refine_diff_density_max 0.519
_refine_diff_density_min -0.507
_refine_diff_density_rms 0.082
_refine_ls_extinction_method none
_refine_ls_goodness_of_fit_ref 1.012
_refine_ls_hydrogen_treatment constr
_refine_ls_matrix_type full
_refine_ls_number_parameters 253
_refine_ls_number_reflns 5232
_refine_ls_number_restraints 0
_refine_ls_restrained_S_all 1.012
_refine_ls_R_factor_all 0.1013
_refine_ls_R_factor_gt 0.0588
_refine_ls_shift/su_max 0.001
_refine_ls_shift/su_mean 0.000
_refine_ls_structure_factor_coef Fsqd
_refine_ls_weighting_details 'calc w=1/[\s^2^(fo^2^)+(0.0627p)^2^+0.3476p] where p=(fo^2^+2fc^2^)/3'
_refine_ls_weighting_scheme calc
_refine_ls_wR_factor_gt 0.1221
_refine_ls_wR_factor_ref 0.1454
_reflns_number_gt 3409
_reflns_number_total 5232
_reflns_threshold_expression >2sigma(i)
_cod_data_source_file b815757j.txt
_cod_data_source_block p1b
_cod_depositor_comments
;
The following automatic conversions were performed:
'_symmetry_cell_setting' value 'Triclinic' changed to 'triclinic'
according to '/home/saulius/struct/CIF-dictionaries/cif_core.dic'
dictionary named 'cif_core.dic' version 2.4.1 from
2010-06-29.

'_refine_ls_structure_factor_coef' value 'fsqd' changed to
'Fsqd' according to '/home/saulius/struct/CIF-dictionaries/cif_core.dic'
dictionary named 'cif_core.dic' version 2.4.1 from
2010-06-29.

'_atom_site_adp_type' value 'uani' changed to 'Uani'
according to '/home/saulius/struct/CIF-dictionaries/cif_core.dic'
dictionary named 'cif_core.dic' version 2.4.1 from 2010-06-29 (28
times).

'_atom_site_adp_type' value 'uiso' changed to 'Uiso' according to
'/home/saulius/struct/CIF-dictionaries/cif_core.dic' dictionary named
'cif_core.dic' version 2.4.1 from 2010-06-29 (32
times).

'_atom_site_refinement_flags' value 'r' changed to 'R' according
to '/home/saulius/struct/CIF-dictionaries/cif_core.dic' dictionary named
'cif_core.dic' version 2.4.1 from 2010-06-29 (32 times).

Automatic conversion script
Id: cif_fix_enum 1527 2010-12-29 10:47:43Z saulius 
;
_cod_original_sg_symbol_H-M P-1
_cod_original_formula_sum 'C24 H32 Cl1 Cu1 N2'
_cod_database_code 7103588

loop_
_symmetry_equiv_pos_as_xyz
'x, y, z'
'-x, -y, -z'

loop_
_atom_site_label
_atom_site_type_symbol
_atom_site_fract_x
_atom_site_fract_y
_atom_site_fract_z
_atom_site_U_iso_or_equiv
_atom_site_adp_type
_atom_site_occupancy
_atom_site_symmetry_multiplicity
_atom_site_calc_flag
_atom_site_refinement_flags
_atom_site_disorder_assembly
_atom_site_disorder_group
cu cu 0.02118(5) 0.14859(6) 0.71524(3) 0.03126(17) Uani 1 1 d . . .
cl cl -0.21400(12) 0.18313(15) 0.70819(8) 0.0513(3) Uani 1 1 d . . .
c1 c 0.2354(4) 0.1083(4) 0.7147(2) 0.0255(8) Uani 1 1 d . . .
n2 n 0.3359(3) 0.0359(4) 0.7825(2) 0.0292(7) Uani 1 1 d . . .
c3 c 0.4973(5) 0.0195(5) 0.7585(3) 0.0395(10) Uani 1 1 d . . .
h3a h 0.5744 -0.0904 0.7718 0.047 Uiso 1 1 calc R . .
h3b h 0.5258 0.0864 0.7908 0.047 Uiso 1 1 calc R . .
c4 c 0.4861(5) 0.0745(6) 0.6574(3) 0.0462(11) Uani 1 1 d . . .
h4a h 0.5281 0.1543 0.6407 0.055 Uiso 1 1 calc R . .
h4b h 0.5428 -0.0139 0.6227 0.055 Uiso 1 1 calc R . .
n5 n 0.3154(3) 0.1421(4) 0.6425(2) 0.0311(7) Uani 1 1 d . . .
c6 c 0.2993(4) -0.0306(4) 0.8703(2) 0.0283(8) Uani 1 1 d . . .
c7 c 0.2517(4) 0.0615(4) 0.9409(3) 0.0308(9) Uani 1 1 d . . .
c8 c 0.2225(5) -0.0090(5) 1.0251(3) 0.0391(10) Uani 1 1 d . . .
h8 h 0.1888 0.0502 1.0740 0.047 Uiso 1 1 calc R . .
c9 c 0.2422(5) -0.1635(5) 1.0382(3) 0.0427(11) Uani 1 1 d . . .
h9 h 0.2224 -0.2092 1.0957 0.051 Uiso 1 1 calc R . .
c10 c 0.2906(5) -0.2510(5) 0.9673(3) 0.0421(11) Uani 1 1 d . . .
h10 h 0.3046 -0.3568 0.9772 0.051 Uiso 1 1 calc R . .
c11 c 0.3194(5) -0.1868(5) 0.8815(3) 0.0330(9) Uani 1 1 d . . .
c12 c 0.2268(5) 0.2324(5) 0.9276(3) 0.0377(10) Uani 1 1 d . . .
h12 h 0.2746 0.2533 0.8683 0.045 Uiso 1 1 calc R . .
c13 c 0.3057(6) 0.2692(5) 1.0005(4) 0.0580(14) Uani 1 1 d . . .
h13a h 0.2873 0.3795 0.9891 0.087 Uiso 1 1 calc R . .
h13b h 0.4181 0.2035 0.9994 0.087 Uiso 1 1 calc R . .
h13c h 0.2619 0.2480 1.0596 0.087 Uiso 1 1 calc R . .
c14 c 0.0521(5) 0.3394(5) 0.9242(3) 0.0513(12) Uani 1 1 d . . .
h14a h 0.0373 0.4488 0.9154 0.077 Uiso 1 1 calc R . .
h14b h 0.0016 0.3181 0.9808 0.077 Uiso 1 1 calc R . .
h14c h 0.0056 0.3200 0.8742 0.077 Uiso 1 1 calc R . .
c15 c 0.3686(6) -0.2863(5) 0.8049(3) 0.0482(12) Uani 1 1 d . . .
h15 h 0.4001 -0.2266 0.7527 0.058 Uiso 1 1 calc R . .
c16 c 0.5096(7) -0.4435(6) 0.8283(4) 0.0724(16) Uani 1 1 d . . .
h16a h 0.5366 -0.5021 0.7768 0.109 Uiso 1 1 calc R . .
h16b h 0.4832 -0.5039 0.8804 0.109 Uiso 1 1 calc R . .
h16c h 0.5987 -0.4245 0.8425 0.109 Uiso 1 1 calc R . .
c17 c 0.2282(7) -0.3082(7) 0.7761(4) 0.0759(17) Uani 1 1 d . . .
h17a h 0.2595 -0.3711 0.7264 0.114 Uiso 1 1 calc R . .
h17b h 0.1443 -0.2059 0.7565 0.114 Uiso 1 1 calc R . .
h17c h 0.1910 -0.3617 0.8270 0.114 Uiso 1 1 calc R . .
c18 c 0.2530(4) 0.2088(5) 0.5535(2) 0.0316(9) Uani 1 1 d . . .
c19 c 0.2083(4) 0.1221(5) 0.5025(3) 0.0325(9) Uani 1 1 d . . .
c20 c 0.1536(5) 0.1902(5) 0.4157(3) 0.0402(10) Uani 1 1 d . . .
h20 h 0.1183 0.1358 0.3816 0.048 Uiso 1 1 calc R . .
c21 c 0.1488(5) 0.3342(6) 0.3776(3) 0.0431(11) Uani 1 1 d . . .
c22 c 0.1949(5) 0.4156(5) 0.4287(3) 0.0465(11) Uani 1 1 d . . .
h22 h 0.1910 0.5148 0.4033 0.056 Uiso 1 1 calc R . .
c23 c 0.2476(5) 0.3557(5) 0.5174(3) 0.0410(10) Uani 1 1 d . . .
c24 c 0.2235(6) -0.0419(5) 0.5384(3) 0.0464(11) Uani 1 1 d . . .
h24a h 0.2628 -0.0706 0.5998 0.070 Uiso 1 1 calc R . .
h24b h 0.2963 -0.1162 0.5000 0.070 Uiso 1 1 calc R . .
h24c h 0.1211 -0.0445 0.5384 0.070 Uiso 1 1 calc R . .
c25 c 0.0937(6) 0.4027(7) 0.2808(3) 0.0655(15) Uani 1 1 d . . .
h25a h 0.0978 0.5047 0.2658 0.098 Uiso 1 1 calc R . .
h25b h -0.0137 0.4152 0.2756 0.098 Uiso 1 1 calc R . .
h25c h 0.1619 0.3318 0.2393 0.098 Uiso 1 1 calc R . .
c26 c 0.2945(7) 0.4524(6) 0.5705(3) 0.0632(14) Uani 1 1 d . . .
h26a h 0.2823 0.5504 0.5330 0.095 Uiso 1 1 calc R . .
h26b h 0.4037 0.3934 0.5883 0.095 Uiso 1 1 calc R . .
h26c h 0.2278 0.4755 0.6243 0.095 Uiso 1 1 calc R . .

loop_
_atom_site_aniso_label
_atom_site_aniso_U_11
_atom_site_aniso_U_22
_atom_site_aniso_U_33
_atom_site_aniso_U_23
_atom_site_aniso_U_13
_atom_site_aniso_U_12
cu 0.0255(3) 0.0425(3) 0.0294(3) -0.0082(2) 0.00181(19) -0.0169(2)
cl 0.0303(6) 0.0800(9) 0.0540(7) -0.0235(6) 0.0047(5) -0.0292(6)
c1 0.030(2) 0.027(2) 0.0219(19) -0.0056(16) 0.0031(16) -0.0141(17)
n2 0.0254(16) 0.0386(19) 0.0247(17) -0.0009(14) 0.0000(13) -0.0156(15)
c3 0.027(2) 0.058(3) 0.034(2) 0.000(2) -0.0020(18) -0.020(2)
c4 0.028(2) 0.070(3) 0.038(2) 0.006(2) -0.0003(19) -0.022(2)
n5 0.0247(17) 0.047(2) 0.0222(17) -0.0013(15) -0.0019(13) -0.0168(15)
c6 0.027(2) 0.038(2) 0.024(2) -0.0001(17) -0.0034(16) -0.0184(18)
c7 0.029(2) 0.035(2) 0.030(2) -0.0038(17) 0.0004(16) -0.0149(18)
c8 0.047(3) 0.045(3) 0.028(2) -0.0083(19) 0.0020(19) -0.021(2)
c9 0.056(3) 0.048(3) 0.029(2) 0.003(2) -0.002(2) -0.029(2)
c10 0.053(3) 0.035(2) 0.046(3) -0.003(2) -0.005(2) -0.025(2)
c11 0.039(2) 0.039(2) 0.029(2) -0.0044(18) -0.0033(17) -0.0226(19)
c12 0.049(3) 0.033(2) 0.032(2) -0.0071(18) 0.0064(19) -0.020(2)
c13 0.052(3) 0.042(3) 0.086(4) -0.009(3) -0.022(3) -0.022(2)
c14 0.053(3) 0.039(3) 0.058(3) -0.003(2) -0.014(2) -0.015(2)
c15 0.075(3) 0.044(3) 0.037(3) -0.013(2) 0.002(2) -0.035(3)
c16 0.086(4) 0.054(3) 0.067(4) -0.020(3) 0.010(3) -0.017(3)
c17 0.102(5) 0.079(4) 0.070(4) -0.027(3) -0.018(3) -0.052(4)
c18 0.030(2) 0.040(2) 0.024(2) -0.0041(17) 0.0030(16) -0.0146(18)
c19 0.027(2) 0.041(2) 0.028(2) -0.0058(18) 0.0041(16) -0.0130(18)
c20 0.035(2) 0.057(3) 0.030(2) -0.009(2) -0.0039(18) -0.018(2)
c21 0.033(2) 0.059(3) 0.029(2) 0.005(2) -0.0035(18) -0.014(2)
c22 0.055(3) 0.042(3) 0.039(3) 0.006(2) 0.000(2) -0.020(2)
c23 0.046(3) 0.043(3) 0.036(2) -0.006(2) 0.003(2) -0.022(2)
c24 0.063(3) 0.050(3) 0.037(3) -0.015(2) 0.006(2) -0.032(2)
c25 0.062(3) 0.094(4) 0.031(3) 0.014(3) -0.012(2) -0.030(3)
c26 0.089(4) 0.062(3) 0.055(3) -0.013(3) -0.004(3) -0.046(3)

loop_
_atom_type_symbol
_atom_type_description
_atom_type_scat_dispersion_real
_atom_type_scat_dispersion_imag
_atom_type_scat_source
c c 0.0033 0.0016 'international tables vol c tables 4.2.6.8 and 6.1.1.4'
h h 0.0000 0.0000 'international tables vol c tables 4.2.6.8 and 6.1.1.4'
n n 0.0061 0.0033 'international tables vol c tables 4.2.6.8 and 6.1.1.4'
cl cl 0.1484 0.1585 'international tables vol c tables 4.2.6.8 and 6.1.1.4'
cu cu 0.3201 1.2651 'international tables vol c tables 4.2.6.8 and 6.1.1.4'

loop_
_geom_angle_atom_site_label_1
_geom_angle_atom_site_label_2
_geom_angle_atom_site_label_3
_geom_angle
_geom_angle_site_symmetry_1
_geom_angle_site_symmetry_3
_geom_angle_publ_flag
c1 cu cl 175.78(11) . . ?
n2 c1 n5 107.9(3) . . ?
n2 c1 cu 127.2(3) . . ?
n5 c1 cu 124.8(3) . . ?
c1 n2 c6 125.5(3) . . ?
c1 n2 c3 113.3(3) . . ?
c6 n2 c3 121.1(3) . . ?
n2 c3 c4 102.2(3) . . ?
n2 c3 h3a 111.3 . . ?
c4 c3 h3a 111.3 . . ?
n2 c3 h3b 111.3 . . ?
c4 c3 h3b 111.3 . . ?
h3a c3 h3b 109.2 . . ?
n5 c4 c3 102.5(3) . . ?
n5 c4 h4a 111.3 . . ?
c3 c4 h4a 111.3 . . ?
n5 c4 h4b 111.3 . . ?
c3 c4 h4b 111.3 . . ?
h4a c4 h4b 109.2 . . ?
c1 n5 c18 125.5(3) . . ?
c1 n5 c4 112.8(3) . . ?
c18 n5 c4 120.6(3) . . ?
c11 c6 c7 122.8(3) . . ?
c11 c6 n2 118.0(3) . . ?
c7 c6 n2 119.1(3) . . ?
c8 c7 c6 117.1(3) . . ?
c8 c7 c12 120.4(3) . . ?
c6 c7 c12 122.5(3) . . ?
c9 c8 c7 121.2(4) . . ?
c9 c8 h8 119.4 . . ?
c7 c8 h8 119.4 . . ?
c10 c9 c8 120.0(4) . . ?
c10 c9 h9 120.0 . . ?
c8 c9 h9 120.0 . . ?
c9 c10 c11 121.5(4) . . ?
c9 c10 h10 119.3 . . ?
c11 c10 h10 119.3 . . ?
c10 c11 c6 117.3(4) . . ?
c10 c11 c15 119.7(4) . . ?
c6 c11 c15 123.0(3) . . ?
c7 c12 c14 110.0(3) . . ?
c7 c12 c13 112.3(3) . . ?
c14 c12 c13 110.7(4) . . ?
c7 c12 h12 107.9 . . ?
c14 c12 h12 107.9 . . ?
c13 c12 h12 107.9 . . ?
c12 c13 h13a 109.5 . . ?
c12 c13 h13b 109.5 . . ?
h13a c13 h13b 109.5 . . ?
c12 c13 h13c 109.5 . . ?
h13a c13 h13c 109.5 . . ?
h13b c13 h13c 109.5 . . ?
c12 c14 h14a 109.5 . . ?
c12 c14 h14b 109.5 . . ?
h14a c14 h14b 109.5 . . ?
c12 c14 h14c 109.5 . . ?
h14a c14 h14c 109.5 . . ?
h14b c14 h14c 109.5 . . ?
c11 c15 c17 109.5(4) . . ?
c11 c15 c16 112.9(4) . . ?
c17 c15 c16 111.9(4) . . ?
c11 c15 h15 107.5 . . ?
c17 c15 h15 107.5 . . ?
c16 c15 h15 107.5 . . ?
c15 c16 h16a 109.5 . . ?
c15 c16 h16b 109.5 . . ?
h16a c16 h16b 109.5 . . ?
c15 c16 h16c 109.5 . . ?
h16a c16 h16c 109.5 . . ?
h16b c16 h16c 109.5 . . ?
c15 c17 h17a 109.5 . . ?
c15 c17 h17b 109.5 . . ?
h17a c17 h17b 109.5 . . ?
c15 c17 h17c 109.5 . . ?
h17a c17 h17c 109.5 . . ?
h17b c17 h17c 109.5 . . ?
c23 c18 c19 121.2(4) . . ?
c23 c18 n5 118.6(3) . . ?
c19 c18 n5 120.1(3) . . ?
c20 c19 c18 117.7(4) . . ?
c20 c19 c24 120.4(4) . . ?
c18 c19 c24 121.9(3) . . ?
c21 c20 c19 122.5(4) . . ?
c21 c20 h20 118.8 . . ?
c19 c20 h20 118.8 . . ?
c22 c21 c20 118.6(4) . . ?
c22 c21 c25 120.4(4) . . ?
c20 c21 c25 121.1(4) . . ?
c21 c22 c23 121.9(4) . . ?
c21 c22 h22 119.0 . . ?
c23 c22 h22 119.0 . . ?
c18 c23 c22 118.1(4) . . ?
c18 c23 c26 122.6(4) . . ?
c22 c23 c26 119.3(4) . . ?
c19 c24 h24a 109.5 . . ?
c19 c24 h24b 109.5 . . ?
h24a c24 h24b 109.5 . . ?
c19 c24 h24c 109.5 . . ?
h24a c24 h24c 109.5 . . ?
h24b c24 h24c 109.5 . . ?
c21 c25 h25a 109.5 . . ?
c21 c25 h25b 109.5 . . ?
h25a c25 h25b 109.5 . . ?
c21 c25 h25c 109.5 . . ?
h25a c25 h25c 109.5 . . ?
h25b c25 h25c 109.5 . . ?
c23 c26 h26a 109.5 . . ?
c23 c26 h26b 109.5 . . ?
h26a c26 h26b 109.5 . . ?
c23 c26 h26c 109.5 . . ?
h26a c26 h26c 109.5 . . ?
h26b c26 h26c 109.5 . . ?

loop_
_geom_bond_atom_site_label_1
_geom_bond_atom_site_label_2
_geom_bond_distance
_geom_bond_site_symmetry_2
_geom_bond_publ_flag
cu c1 1.878(4) . ?
cu cl 2.0953(12) . ?
c1 n2 1.330(4) . ?
c1 n5 1.338(4) . ?
n2 c6 1.443(4) . ?
n2 c3 1.473(5) . ?
c3 c4 1.513(5) . ?
c3 h3a 0.9800 . ?
c3 h3b 0.9800 . ?
c4 n5 1.470(5) . ?
c4 h4a 0.9800 . ?
c4 h4b 0.9800 . ?
n5 c18 1.433(5) . ?
c6 c11 1.390(5) . ?
c6 c7 1.393(5) . ?
c7 c8 1.391(5) . ?
c7 c12 1.512(5) . ?
c8 c9 1.374(6) . ?
c8 h8 0.9400 . ?
c9 c10 1.371(6) . ?
c9 h9 0.9400 . ?
c10 c11 1.386(5) . ?
c10 h10 0.9400 . ?
c11 c15 1.510(5) . ?
c12 c14 1.515(6) . ?
c12 c13 1.521(6) . ?
c12 h12 0.9900 . ?
c13 h13a 0.9700 . ?
c13 h13b 0.9700 . ?
c13 h13c 0.9700 . ?
c14 h14a 0.9700 . ?
c14 h14b 0.9700 . ?
c14 h14c 0.9700 . ?
c15 c17 1.520(6) . ?
c15 c16 1.522(6) . ?
c15 h15 0.9900 . ?
c16 h16a 0.9700 . ?
c16 h16b 0.9700 . ?
c16 h16c 0.9700 . ?
c17 h17a 0.9700 . ?
c17 h17b 0.9700 . ?
c17 h17c 0.9700 . ?
c18 c23 1.389(5) . ?
c18 c19 1.399(5) . ?
c19 c20 1.386(5) . ?
c19 c24 1.508(6) . ?
c20 c21 1.373(6) . ?
c20 h20 0.9400 . ?
c21 c22 1.369(6) . ?
c21 c25 1.522(6) . ?
c22 c23 1.396(6) . ?
c22 h22 0.9400 . ?
c23 c26 1.507(6) . ?
c24 h24a 0.9700 . ?
c24 h24b 0.9700 . ?
c24 h24c 0.9700 . ?
c25 h25a 0.9700 . ?
c25 h25b 0.9700 . ?
c25 h25c 0.9700 . ?
c26 h26a 0.9700 . ?
c26 h26b 0.9700 . ?
c26 h26c 0.9700 . ?

loop_
_geom_torsion_atom_site_label_1
_geom_torsion_atom_site_label_2
_geom_torsion_atom_site_label_3
_geom_torsion_atom_site_label_4
_geom_torsion
_geom_torsion_site_symmetry_1
_geom_torsion_site_symmetry_2
_geom_torsion_site_symmetry_3
_geom_torsion_site_symmetry_4
_geom_torsion_publ_flag
cl cu c1 n2 -118.2(15) . . . . ?
cl cu c1 n5 58.3(17) . . . . ?
n5 c1 n2 c6 -175.1(3) . . . . ?
cu c1 n2 c6 1.8(5) . . . . ?
n5 c1 n2 c3 1.3(4) . . . . ?
cu c1 n2 c3 178.3(3) . . . . ?
c1 n2 c3 c4 -8.0(5) . . . . ?
c6 n2 c3 c4 168.7(3) . . . . ?
n2 c3 c4 n5 10.5(4) . . . . ?
n2 c1 n5 c18 174.7(3) . . . . ?
cu c1 n5 c18 -2.4(5) . . . . ?
n2 c1 n5 c4 6.5(4) . . . . ?
cu c1 n5 c4 -170.6(3) . . . . ?
c3 c4 n5 c1 -11.0(5) . . . . ?
c3 c4 n5 c18 -179.9(3) . . . . ?
c1 n2 c6 c11 89.4(5) . . . . ?
c3 n2 c6 c11 -86.9(4) . . . . ?
c1 n2 c6 c7 -93.1(4) . . . . ?
c3 n2 c6 c7 90.7(4) . . . . ?
c11 c6 c7 c8 -0.6(5) . . . . ?
n2 c6 c7 c8 -178.0(3) . . . . ?
c11 c6 c7 c12 -178.7(4) . . . . ?
n2 c6 c7 c12 3.9(5) . . . . ?
c6 c7 c8 c9 0.9(6) . . . . ?
c12 c7 c8 c9 179.0(4) . . . . ?
c7 c8 c9 c10 -0.3(6) . . . . ?
c8 c9 c10 c11 -0.6(6) . . . . ?
c9 c10 c11 c6 0.9(6) . . . . ?
c9 c10 c11 c15 -178.5(4) . . . . ?
c7 c6 c11 c10 -0.3(6) . . . . ?
n2 c6 c11 c10 177.1(3) . . . . ?
c7 c6 c11 c15 179.0(4) . . . . ?
n2 c6 c11 c15 -3.5(5) . . . . ?
c8 c7 c12 c14 -74.4(5) . . . . ?
c6 c7 c12 c14 103.6(4) . . . . ?
c8 c7 c12 c13 49.5(5) . . . . ?
c6 c7 c12 c13 -132.5(4) . . . . ?
c10 c11 c15 c17 72.7(5) . . . . ?
c6 c11 c15 c17 -106.7(5) . . . . ?
c10 c11 c15 c16 -52.7(6) . . . . ?
c6 c11 c15 c16 128.0(4) . . . . ?
c1 n5 c18 c23 117.6(4) . . . . ?
c4 n5 c18 c23 -75.0(5) . . . . ?
c1 n5 c18 c19 -66.4(5) . . . . ?
c4 n5 c18 c19 100.9(4) . . . . ?
c23 c18 c19 c20 -2.1(6) . . . . ?
n5 c18 c19 c20 -177.9(3) . . . . ?
c23 c18 c19 c24 175.9(4) . . . . ?
n5 c18 c19 c24 0.1(6) . . . . ?
c18 c19 c20 c21 3.0(6) . . . . ?
c24 c19 c20 c21 -175.0(4) . . . . ?
c19 c20 c21 c22 -2.3(6) . . . . ?
c19 c20 c21 c25 177.7(4) . . . . ?
c20 c21 c22 c23 0.7(7) . . . . ?
c25 c21 c22 c23 -179.4(4) . . . . ?
c19 c18 c23 c22 0.5(6) . . . . ?
n5 c18 c23 c22 176.4(4) . . . . ?
c19 c18 c23 c26 179.9(4) . . . . ?
n5 c18 c23 c26 -4.2(6) . . . . ?
c21 c22 c23 c18 0.2(7) . . . . ?
c21 c22 c23 c26 -179.1(4) . . . . ?
